data_1540619
loop_
_publ_author_name
'Chang, Meng-Yang'
'Cheng, Yu-Chieh'

_publ_section_title
;
 Bi(OTf)3 Mediated exo-Olefin Isomerization of \a-Benzoyl
 \b-Styrylsulfones.
;
_journal_issue 22
_journal_name_full 'Organic letters'
_journal_page_first 5702
_journal_page_last 5705
_journal_paper_doi 10.1021/acs.orglett.5b03020
_journal_volume 17
_journal_year 2015
_chemical_formula_sum 'C24 H21 F O3 S'
_chemical_formula_weight 408.47
_space_group_crystal_system monoclinic
_space_group_IT_number 14
_space_group_name_Hall '-P 2yn'
_space_group_name_H-M_alt 'P 1 21/n 1'
_symmetry_space_group_name_Hall '-P 2yn'
_symmetry_space_group_name_H-M 'P 1 21/n 1'
_atom_sites_solution_hydrogens geom
_audit_creation_method SHELXL-2014/6
_cell_angle_alpha 90
_cell_angle_beta 90.554(2)
_cell_angle_gamma 90
_cell_formula_units_Z 4
_cell_length_a 15.3544(7)
_cell_length_b 5.9154(3)
_cell_length_c 21.8657(11)
_cell_measurement_reflns_used 4066
_cell_measurement_temperature 100(2)
_cell_measurement_theta_max 26.3432
_cell_measurement_theta_min 3.1055
_cell_volume 1985.91(17)
_computing_cell_refinement 'SAINT V8.34A (Bruker AXS Inc., 2013)'
_computing_data_collection 'APEX2 (Bruker AXS, 2010)'
_computing_data_reduction 'SAINT V8.34A (Bruker AXS Inc., 2013)'
_computing_molecular_graphics 'SHELXTL (Sheldrick, 2008)'
_computing_publication_material SHELXTL
_computing_structure_refinement 'SHELXL-2014/6 (Sheldrick, 2014)'
_diffrn_ambient_temperature 100(2)
_diffrn_detector_area_resol_mean 8.3333
_diffrn_measured_fraction_theta_full 0.999
_diffrn_measured_fraction_theta_max 0.998
_diffrn_measurement_device_type 'Bruker APEX-II CCD'
_diffrn_measurement_method '\f and \w scans'
_diffrn_radiation_type MoK\a
_diffrn_radiation_wavelength 0.71073
_diffrn_reflns_av_R_equivalents 0.0344
_diffrn_reflns_av_unetI/netI 0.0346
_diffrn_reflns_laue_measured_fraction_full 0.999
_diffrn_reflns_laue_measured_fraction_max 0.998
_diffrn_reflns_limit_h_max 14
_diffrn_reflns_limit_h_min -19
_diffrn_reflns_limit_k_max 7
_diffrn_reflns_limit_k_min -7
_diffrn_reflns_limit_l_max 27
_diffrn_reflns_limit_l_min -26
_diffrn_reflns_number 15840
_diffrn_reflns_point_group_measured_fraction_full 0.999
_diffrn_reflns_point_group_measured_fraction_max 0.998
_diffrn_reflns_theta_full 25.242
_diffrn_reflns_theta_max 26.389
_diffrn_reflns_theta_min 1.628
_exptl_absorpt_coefficient_mu 0.195
_exptl_absorpt_correction_T_max 0.9485
_exptl_absorpt_correction_T_min 0.8899
_exptl_absorpt_correction_type multi-scan
_exptl_absorpt_process_details 'SADABS V2014/4 (Bruker AXS Inc.)'
_exptl_crystal_colour Colorless
_exptl_crystal_density_diffrn 1.366
_exptl_crystal_density_meas ?
_exptl_crystal_density_method 'not measured'
_exptl_crystal_description Columnar
_exptl_crystal_F_000 856
_exptl_crystal_size_max 0.15
_exptl_crystal_size_mid 0.05
_exptl_crystal_size_min 0.05
_refine_diff_density_max 0.469
_refine_diff_density_min -0.568
_refine_diff_density_rms 0.164
_refine_ls_extinction_method none
_refine_ls_goodness_of_fit_ref 1.152
_refine_ls_hydrogen_treatment constr
_refine_ls_matrix_type full
_refine_ls_number_parameters 264
_refine_ls_number_reflns 4070
_refine_ls_number_restraints 0
_refine_ls_restrained_S_all 1.152
_refine_ls_R_factor_all 0.0537
_refine_ls_R_factor_gt 0.0371
_refine_ls_shift/su_max 0.001
_refine_ls_shift/su_mean 0.000
_refine_ls_structure_factor_coef Fsqd
_refine_ls_weighting_details 'w=1/[\s^2^(Fo^2^)+(0.0669P)^2^+0.3848P] where P=(Fo^2^+2Fc^2^)/3'
_refine_ls_weighting_scheme calc
_refine_ls_wR_factor_gt 0.1035
_refine_ls_wR_factor_ref 0.1264
_reflns_Friedel_coverage 0.000
_reflns_number_gt 3272
_reflns_number_total 4070
_reflns_threshold_expression 'I > 2\s(I)'
_cod_data_source_file ol5b03020_si_003.cif
_cod_data_source_block 150414lt_0m
_cod_depositor_comments
;
The following automatic conversions were performed:

'_exptl_crystal_density_meas' value 'not measured' was changed to '?'
- the value is perceived as not measured.

Automatic conversion script
Id: cif_fix_values 4268 2015-11-12 08:31:59Z antanas 
;
_cod_database_code 1540619
_shelx_space_group_comment
;
The symmetry employed for this shelxl refinement is uniquely defined
by the following loop, which should always be used as a source of
symmetry information in preference to the above space-group names.
They are only intended as comments.
;
_shelxl_version_number 2014/6

loop_
_space_group_symop_operation_xyz
'x, y, z'
'-x+1/2, y+1/2, -z+1/2'
'-x, -y, -z'
'x-1/2, -y-1/2, z-1/2'

loop_
_atom_site_label
_atom_site_type_symbol
_atom_site_fract_x
_atom_site_fract_y
_atom_site_fract_z
_atom_site_U_iso_or_equiv
_atom_site_adp_type
_atom_site_occupancy
_atom_site_site_symmetry_order
_atom_site_calc_flag
_atom_site_refinement_flags_posn
_atom_site_refinement_flags_adp
S1 S 0.86217(3) 0.29171(8) 0.97374(2) 0.01682(15) Uani 1 1 d . .
F1 F 0.95501(10) -0.4370(2) 1.23529(6) 0.0426(4) Uani 1 1 d . .
O1 O 0.94104(9) 0.2524(2) 1.00831(6) 0.0215(3) Uani 1 1 d . .
O2 O 0.74751(9) 0.3242(2) 1.09661(6) 0.0237(3) Uani 1 1 d . .
O3 O 0.82950(9) 0.5191(2) 0.96861(6) 0.0221(3) Uani 1 1 d . .
C1 C 0.38622(13) 0.2473(3) 0.88405(9) 0.0210(4) Uani 1 1 d . .
H1 H 0.3286 0.2889 0.8724 0.025 Uiso 1 1 calc R U
C2 C 0.43969(12) 0.3977(3) 0.91508(8) 0.0199(4) Uani 1 1 d . .
H12 H 0.4185 0.5442 0.9247 0.024 Uiso 1 1 calc R U
C3 C 0.52356(12) 0.3383(3) 0.93234(8) 0.0188(4) Uani 1 1 d . .
H13 H 0.5589 0.4444 0.9537 0.023 Uiso 1 1 calc R U
C4 C 0.55711(12) 0.1242(3) 0.91877(8) 0.0159(4) Uani 1 1 d . .
C5 C 0.64739(12) 0.0554(3) 0.93718(8) 0.0171(4) Uani 1 1 d . .
C6 C 0.68996(12) 0.1677(3) 0.98115(8) 0.0174(4) Uani 1 1 d . .
H9 H 0.6614 0.2957 0.9978 0.021 Uiso 1 1 calc R U
C7 C 0.77834(12) 0.1126(3) 1.00696(8) 0.0168(4) Uani 1 1 d . .
H17 H 0.7922 -0.0496 0.9986 0.020 Uiso 1 1 calc R U
C8 C 0.87327(12) 0.1796(3) 0.89958(8) 0.0174(4) Uani 1 1 d . .
C9 C 0.83457(13) 0.2888(3) 0.85032(9) 0.0207(4) Uani 1 1 d . .
H20 H 0.8035 0.4260 0.8560 0.025 Uiso 1 1 calc R U
C10 C 0.84203(14) 0.1936(4) 0.79243(9) 0.0249(5) Uani 1 1 d . .
H21 H 0.8158 0.2672 0.7583 0.030 Uiso 1 1 calc R U
C11 C 0.88726(13) -0.0072(3) 0.78362(9) 0.0220(4) Uani 1 1 d . .
C12 C 0.89749(15) -0.1085(4) 0.72101(9) 0.0310(5) Uani 1 1 d . .
H3 H 0.8563 -0.0367 0.6925 0.047 Uiso 1 1 calc R U
H2 H 0.8858 -0.2711 0.7228 0.047 Uiso 1 1 calc R U
H4 H 0.9571 -0.0835 0.7069 0.047 Uiso 1 1 calc R U
C13 C 0.78326(12) 0.1566(3) 1.07635(8) 0.0172(4) Uani 1 1 d . .
C14 C 0.83055(12) -0.0036(3) 1.11693(8) 0.0176(4) Uani 1 1 d . .
C15 C 0.83200(13) 0.0407(4) 1.17979(9) 0.0241(5) Uani 1 1 d . .
H8 H 0.8041 0.1722 1.1951 0.029 Uiso 1 1 calc R U
C16 C 0.87366(15) -0.1052(4) 1.21975(9) 0.0308(5) Uani 1 1 d . .
H7 H 0.8746 -0.0760 1.2625 0.037 Uiso 1 1 calc R U
C17 C 0.91379(14) -0.2941(4) 1.19632(10) 0.0273(5) Uani 1 1 d . .
C18 C 0.91383(13) -0.3443(3) 1.13505(9) 0.0232(4) Uani 1 1 d . .
H6 H 0.9416 -0.4768 1.1204 0.028 Uiso 1 1 calc R U
C19 C 0.87232(13) -0.1968(3) 1.09513(9) 0.0196(4) Uani 1 1 d . .
H5 H 0.8723 -0.2274 1.0525 0.023 Uiso 1 1 calc R U
C20 C 0.41852(13) 0.0348(4) 0.87027(9) 0.0233(4) Uani 1 1 d . .
H11 H 0.3824 -0.0714 0.8495 0.028 Uiso 1 1 calc R U
C21 C 0.50295(13) -0.0244(3) 0.88646(9) 0.0205(4) Uani 1 1 d . .
H10 H 0.5245 -0.1691 0.8754 0.025 Uiso 1 1 calc R U
C22 C 0.68511(13) -0.1448(3) 0.90406(9) 0.0220(4) Uani 1 1 d . .
H16 H 0.7461 -0.1648 0.9164 0.033 Uiso 1 1 calc R U
H15 H 0.6817 -0.1187 0.8598 0.033 Uiso 1 1 calc R U
H14 H 0.6520 -0.2810 0.9144 0.033 Uiso 1 1 calc R U
C23 C 0.91875(12) -0.0222(3) 0.89239(9) 0.0192(4) Uani 1 1 d . .
H18 H 0.9449 -0.0955 0.9266 0.023 Uiso 1 1 calc R U
C24 C 0.92495(13) -0.1133(3) 0.83447(9) 0.0213(4) Uani 1 1 d . .
H19 H 0.9555 -0.2513 0.8291 0.026 Uiso 1 1 calc R U

loop_
_atom_site_aniso_label
_atom_site_aniso_U_11
_atom_site_aniso_U_22
_atom_site_aniso_U_33
_atom_site_aniso_U_23
_atom_site_aniso_U_13
_atom_site_aniso_U_12
S1 0.0164(3) 0.0170(3) 0.0170(2) -0.00039(18) -0.00218(18) 0.00216(18)
F1 0.0569(9) 0.0449(8) 0.0258(7) 0.0127(6) -0.0053(6) 0.0200(7)
O1 0.0162(7) 0.0275(8) 0.0206(7) 0.0018(6) -0.0042(6) 0.0011(6)
O2 0.0217(7) 0.0256(8) 0.0239(7) -0.0045(6) -0.0008(6) 0.0064(6)
O3 0.0269(8) 0.0156(7) 0.0237(7) -0.0008(6) -0.0023(6) 0.0028(6)
C1 0.0129(9) 0.0278(11) 0.0224(10) 0.0025(8) 0.0012(8) 0.0009(8)
C2 0.0186(10) 0.0200(10) 0.0211(10) 0.0000(8) 0.0034(8) 0.0031(8)
C3 0.0183(10) 0.0206(10) 0.0174(9) -0.0016(8) 0.0004(8) -0.0012(8)
C4 0.0145(9) 0.0187(9) 0.0146(9) 0.0026(7) 0.0008(7) -0.0006(8)
C5 0.0165(9) 0.0167(9) 0.0181(9) 0.0037(7) 0.0017(7) 0.0005(8)
C6 0.0146(9) 0.0197(10) 0.0180(9) -0.0007(8) 0.0002(7) 0.0037(8)
C7 0.0168(10) 0.0162(9) 0.0175(9) -0.0008(7) -0.0014(7) 0.0029(8)
C8 0.0149(9) 0.0203(10) 0.0168(9) 0.0000(7) 0.0007(7) 0.0004(8)
C9 0.0192(10) 0.0202(10) 0.0225(10) 0.0024(8) -0.0010(8) 0.0060(8)
C10 0.0275(12) 0.0291(12) 0.0181(10) 0.0050(8) -0.0029(8) 0.0043(9)
C11 0.0189(10) 0.0273(11) 0.0198(10) 0.0007(8) 0.0015(8) 0.0014(8)
C12 0.0355(13) 0.0381(13) 0.0195(10) -0.0045(9) -0.0004(9) 0.0066(11)
C13 0.0132(9) 0.0190(10) 0.0193(9) -0.0020(8) -0.0003(7) -0.0011(8)
C14 0.0145(9) 0.0199(10) 0.0184(9) -0.0005(8) -0.0001(7) -0.0016(8)
C15 0.0245(11) 0.0274(11) 0.0203(10) -0.0024(8) 0.0027(8) 0.0031(9)
C16 0.0372(13) 0.0385(13) 0.0166(10) 0.0019(9) 0.0005(9) 0.0045(11)
C17 0.0268(12) 0.0299(12) 0.0250(11) 0.0097(9) -0.0030(9) 0.0036(9)
C18 0.0237(11) 0.0207(10) 0.0252(10) 0.0020(8) -0.0006(8) 0.0031(9)
C19 0.0201(10) 0.0195(10) 0.0191(10) -0.0015(8) -0.0015(8) -0.0006(8)
C20 0.0178(10) 0.0266(11) 0.0254(10) -0.0049(9) -0.0008(8) -0.0032(9)
C21 0.0180(10) 0.0187(10) 0.0248(10) -0.0031(8) 0.0004(8) -0.0003(8)
C22 0.0190(10) 0.0184(10) 0.0287(11) -0.0035(8) -0.0034(8) 0.0021(8)
C23 0.0163(10) 0.0210(10) 0.0201(10) 0.0025(8) -0.0012(8) 0.0021(8)
C24 0.0179(10) 0.0213(10) 0.0247(10) -0.0012(8) 0.0018(8) 0.0048(8)

loop_
_atom_type_symbol
_atom_type_description
_atom_type_scat_dispersion_real
_atom_type_scat_dispersion_imag
_atom_type_scat_source
C C 0.0033 0.0016 'International Tables Vol C Tables 4.2.6.8 and 6.1.1.4'
H H 0.0000 0.0000 'International Tables Vol C Tables 4.2.6.8 and 6.1.1.4'
O O 0.0106 0.0060 'International Tables Vol C Tables 4.2.6.8 and 6.1.1.4'
F F 0.0171 0.0103 'International Tables Vol C Tables 4.2.6.8 and 6.1.1.4'
S S 0.1246 0.1234 'International Tables Vol C Tables 4.2.6.8 and 6.1.1.4'

loop_
_geom_angle_atom_site_label_1
_geom_angle_atom_site_label_2
_geom_angle_atom_site_label_3
_geom_angle
O3 S1 O1 118.85(9)
O3 S1 C8 108.46(9)
O1 S1 C8 109.51(9)
O3 S1 C7 109.09(9)
O1 S1 C7 106.87(8)
C8 S1 C7 102.88(9)
C2 C1 C20 118.55(18)
C2 C1 H1 120.7
C20 C1 H1 120.7
C1 C2 C3 121.11(18)
C1 C2 H12 119.4
C3 C2 H12 119.4
C2 C3 C4 121.01(18)
C2 C3 H13 119.5
C4 C3 H13 119.5
C21 C4 C3 117.25(17)
C21 C4 C5 120.68(17)
C3 C4 C5 122.07(17)
C6 C5 C4 120.32(17)
C6 C5 C22 123.33(17)
C4 C5 C22 116.35(16)
C5 C6 C7 126.74(17)
C5 C6 H9 116.6
C7 C6 H9 116.6
C6 C7 C13 111.68(15)
C6 C7 S1 111.31(13)
C13 C7 S1 105.43(12)
C6 C7 H17 109.4
C13 C7 H17 109.4
S1 C7 H17 109.4
C9 C8 C23 121.59(17)
C9 C8 S1 119.72(15)
C23 C8 S1 118.66(14)
C8 C9 C10 118.72(18)
C8 C9 H20 120.6
C10 C9 H20 120.6
C11 C10 C9 121.16(18)
C11 C10 H21 119.4
C9 C10 H21 119.4
C10 C11 C24 118.50(18)
C10 C11 C12 121.54(18)
C24 C11 C12 119.95(18)
C11 C12 H3 109.5
C11 C12 H2 109.5
H3 C12 H2 109.5
C11 C12 H4 109.5
H3 C12 H4 109.5
H2 C12 H4 109.5
O2 C13 C14 121.47(17)
O2 C13 C7 118.52(17)
C14 C13 C7 120.01(16)
C19 C14 C15 119.05(18)
C19 C14 C13 122.85(17)
C15 C14 C13 118.09(17)
C16 C15 C14 120.5(2)
C16 C15 H8 119.8
C14 C15 H8 119.8
C17 C16 C15 118.56(19)
C17 C16 H7 120.7
C15 C16 H7 120.7
F1 C17 C18 118.37(19)
F1 C17 C16 118.74(19)
C18 C17 C16 122.89(19)
C17 C18 C19 118.34(19)
C17 C18 H6 120.8
C19 C18 H6 120.8
C18 C19 C14 120.68(18)
C18 C19 H5 119.7
C14 C19 H5 119.7
C21 C20 C1 120.63(19)
C21 C20 H11 119.7
C1 C20 H11 119.7
C20 C21 C4 121.42(18)
C20 C21 H10 119.3
C4 C21 H10 119.3
C5 C22 H16 109.5
C5 C22 H15 109.5
H16 C22 H15 109.5
C5 C22 H14 109.5
H16 C22 H14 109.5
H15 C22 H14 109.5
C24 C23 C8 118.51(18)
C24 C23 H18 120.7
C8 C23 H18 120.7
C23 C24 C11 121.52(18)
C23 C24 H19 119.2
C11 C24 H19 119.2

loop_
_geom_bond_atom_site_label_1
_geom_bond_atom_site_label_2
_geom_bond_distance
S1 O3 1.4396(14)
S1 O1 1.4402(14)
S1 C8 1.7618(19)
S1 C7 1.8235(19)
F1 C17 1.353(2)
O2 C13 1.219(2)
C1 C2 1.384(3)
C1 C20 1.386(3)
C1 H1 0.9500
C2 C3 1.384(3)
C2 H12 0.9500
C3 C4 1.400(3)
C3 H13 0.9500
C4 C21 1.397(3)
C4 C5 1.496(3)
C5 C6 1.334(3)
C5 C22 1.507(3)
C6 C7 1.500(3)
C6 H9 0.9500
C7 C13 1.541(3)
C7 H17 1.0000
C8 C9 1.385(3)
C8 C23 1.393(3)
C9 C10 1.391(3)
C9 H20 0.9500
C10 C11 1.390(3)
C10 H21 0.9500
C11 C24 1.397(3)
C11 C12 1.504(3)
C12 H3 0.9800
C12 H2 0.9800
C12 H4 0.9800
C13 C14 1.483(3)
C14 C19 1.397(3)
C14 C15 1.399(3)
C15 C16 1.381(3)
C15 H8 0.9500
C16 C17 1.377(3)
C16 H7 0.9500
C17 C18 1.372(3)
C18 C19 1.385(3)
C18 H6 0.9500
C19 H5 0.9500
C20 C21 1.385(3)
C20 H11 0.9500
C21 H10 0.9500
C22 H16 0.9800
C22 H15 0.9800
C22 H14 0.9800
C23 C24 1.380(3)
C23 H18 0.9500
C24 H19 0.9500
